data_4124657
loop_
_publ_author_name
'Jacobson, E.L.'
'Tharp, A.G.'
'Freeman, R.D.'
'Searcy, A.W.'

_publ_section_title
;
 Preparation, Identification and Chemical Properties of the Thorium
 Silicides
;
_journal_name_full 'Journal of the American Chemical Society'
_journal_page_first 4850
_journal_page_last 4852
_journal_volume 78
_journal_year 1956
_chemical_formula_sum 'Si Th'
_chemical_name_systematic 'Th Si'
_space_group_IT_number 62
_symmetry_space_group_name_Hall '-P 2c 2ab'
_symmetry_space_group_name_H-M 'P b n m'
_cell_angle_alpha 90
_cell_angle_beta 90
_cell_angle_gamma 90
_cell_formula_units_Z 4
_cell_length_a 5.89
_cell_length_b 7.88
_cell_length_c 4.15
_cell_volume 192.615
_citation_journal_id_ASTM JACSAT
_cod_data_source_file Jacobson_JACSAT_1956_1425.cif
_cod_data_source_block Si1Th1
_cod_original_cell_volume 192.6148
_cod_original_sg_symbol_Hall '-P 2ac 2n (z,x,y)'
_cod_original_formula_sum 'Si1 Th1'
_cod_database_code 4124657

loop_
_symmetry_equiv_pos_as_xyz
x,y,z
x+1/2,-y+1/2,-z
-x+1/2,y+1/2,-z+1/2
-x,-y,z+1/2
-x,-y,-z
-x-1/2,y-1/2,z
x-1/2,-y-1/2,z-1/2
x,y,-z-1/2

loop_
_atom_site_label
_atom_site_type_symbol
_atom_site_fract_x
_atom_site_fract_y
_atom_site_fract_z
_atom_site_occupancy
_atom_site_U_iso_or_equiv
Th1 Th+4 0.13 0.18 0.25 1 0.0
Si1 Si-4 0.61 0.03 0.25 1 0.0
